data_7712312
loop_
_publ_author_name
'Nolan, Steven P.'
'Voloshkin, Vladislav'
'Belis, Marek'
'Cazin, Catherine'
'Peng, Min'
'Liu, Yaxu'
'Van Hecke, Kristof'

_publ_section_title
;
 Synthesis, characterization, and reactivity of [Pd(phosphine)(py)Cl2]
 (PEPPSI) and [Pd(phosphine)Cl2]2 com-plexes
;
_journal_name_full 'Dalton Transactions'
_journal_paper_doi 10.1039/D3DT00293D
_journal_year 2023
_chemical_formula_moiety 'C60 H86 Cl4 O4 P2 Pd2'
_chemical_formula_sum 'C60 H86 Cl4 O4 P2 Pd2'
_chemical_formula_weight 1287.83
_space_group_crystal_system monoclinic
_space_group_IT_number 14
_space_group_name_Hall '-P 2yn'
_space_group_name_H-M_alt 'P 1 21/n 1'
_atom_sites_solution_hydrogens geom
_atom_sites_solution_primary dual
_audit_creation_date 2020-12-03
_audit_creation_method
;
Olex2 1.3
(compiled 2020.11.12 svn.r5f609507 for OlexSys, GUI svn.r6226)
;
_audit_update_record
;
2022-11-22 deposited with the CCDC.	2023-02-14 downloaded from the CCDC.
;
_cell_angle_alpha 90
_cell_angle_beta 95.314(2)
_cell_angle_gamma 90
_cell_formula_units_Z 2
_cell_length_a 9.8194(3)
_cell_length_b 16.4376(4)
_cell_length_c 18.6502(5)
_cell_measurement_reflns_used 5703
_cell_measurement_temperature 100.0(1)
_cell_measurement_theta_max 73.4530
_cell_measurement_theta_min 3.5520
_cell_volume 2997.34(14)
_computing_cell_refinement 'CrysAlisPro 1.171.40.67a (Rigaku OD, 2019)'
_computing_data_collection 'CrysAlisPro 1.171.40.67a (Rigaku OD, 2019)'
_computing_data_reduction 'CrysAlisPro 1.171.40.67a (Rigaku OD, 2019)'
_computing_molecular_graphics 'Olex2 1.3 (Dolomanov et al., 2009)'
_computing_publication_material 'Olex2 1.3 (Dolomanov et al., 2009)'
_computing_structure_refinement 'SHELXL 2018/3 (Sheldrick, 2015)'
_computing_structure_solution 'SHELXT  (Sheldrick, 2015)'
_diffrn_ambient_environment N~2~
_diffrn_ambient_temperature 100.0(1)
_diffrn_detector 'CCD plate'
_diffrn_detector_area_resol_mean 10.4839
_diffrn_detector_type Atlas
_diffrn_measured_fraction_theta_full 1.000
_diffrn_measured_fraction_theta_max 0.984
_diffrn_measurement_details
;
List of Runs (angles in degrees, time in seconds):

  # Type    Start    End  Width  t~exp~   \w     \q     \k     \f   Frames
#--------------------------------------------------------------------------
  1  \w   -116.00 -17.00   1.00    4.50    --  -41.68 -38.00 -60.00   99
  2  \w    -87.00  -6.00   1.00    4.50    --  -41.68 125.00  90.00   81
  3  \w   -116.00 -17.00   1.00    4.50    --  -41.68 -38.00  30.00   99
  4  \w     30.00 134.00   1.00   14.00    --  106.01 -30.00  60.00  104
  5  \w     33.00 132.00   1.00   14.00    --  106.01 -45.00-180.00   99
  6  \w     34.00 135.00   1.00   14.00    --  106.01 -61.00  90.00  101
  7  \w     30.00 139.00   1.00   14.00    --  106.01 -77.00 -30.00  109
  8  \w    103.00 178.00   1.00   14.00    --  106.01  77.00 -90.00   75
  9  \w     97.00 178.00   1.00   14.00    --  106.01 125.00 150.00   81
 10  \w   -115.00 -14.00   1.00    4.50    --  -41.68 -57.00-180.00  101
 11  \w    -87.00  -6.00   1.00    4.50    --  -41.68 125.00 -60.00   81
 12  \w     53.00 178.00   1.00   14.00    --  106.01  15.00-120.00  125
 13  \w     78.00 178.00   1.00   14.00    --  106.01  30.00   0.00  100
 14  \w     33.00 112.00   1.00   14.00    --  106.01-125.00 -60.00   79
 15  \w     53.00 178.00   1.00   14.00    --  106.01  15.00 120.00  125
 16  \w   -115.00 -14.00   1.00    4.50    --  -41.68 -57.00-120.00  101
;
_diffrn_measurement_device 'four-circle diffractometer'
_diffrn_measurement_device_type 'SuperNova, Dual, Cu at home/near, Atlas'
_diffrn_measurement_method '\w scans'
_diffrn_orient_matrix_type 'CrysAlisPro convention (1999,Acta A55,543-557)'
_diffrn_orient_matrix_UB_11 0.0862368000
_diffrn_orient_matrix_UB_12 -0.0763535000
_diffrn_orient_matrix_UB_13 0.0198546000
_diffrn_orient_matrix_UB_21 -0.0819448000
_diffrn_orient_matrix_UB_22 -0.0478010000
_diffrn_orient_matrix_UB_23 -0.0606597000
_diffrn_orient_matrix_UB_31 0.1032255000
_diffrn_orient_matrix_UB_32 0.0260529000
_diffrn_orient_matrix_UB_33 -0.0529799000
_diffrn_radiation_monochromator mirror
_diffrn_radiation_probe x-ray
_diffrn_radiation_type 'Cu K\a'
_diffrn_radiation_wavelength 1.54184
_diffrn_reflns_av_R_equivalents 0.0893
_diffrn_reflns_av_unetI/netI 0.0653
_diffrn_reflns_Laue_measured_fraction_full 1.000
_diffrn_reflns_Laue_measured_fraction_max 0.984
_diffrn_reflns_limit_h_max 12
_diffrn_reflns_limit_h_min -11
_diffrn_reflns_limit_k_max 20
_diffrn_reflns_limit_k_min -20
_diffrn_reflns_limit_l_max 20
_diffrn_reflns_limit_l_min -23
_diffrn_reflns_number 28583
_diffrn_reflns_point_group_measured_fraction_full 1.000
_diffrn_reflns_point_group_measured_fraction_max 0.984
_diffrn_reflns_theta_full 67.684
_diffrn_reflns_theta_max 73.981
_diffrn_reflns_theta_min 3.591
_diffrn_source 'micro-focus sealed X-ray tube'
_diffrn_source_type 'SuperNova (Cu) X-ray Source'
_exptl_absorpt_coefficient_mu 7.326
_exptl_absorpt_correction_T_max 1.000
_exptl_absorpt_correction_T_min 0.612
_exptl_absorpt_correction_type gaussian
_exptl_absorpt_process_details
;
CrysAlisPro 1.171.40.67a (Rigaku Oxford Diffraction, 2019)
Numerical absorption correction based on gaussian integration over
			a multifaceted crystal model
Empirical absorption correction using spherical harmonics,
 implemented in SCALE3 ABSPACK scaling algorithm.
;
_exptl_crystal_colour 'light yellow'
_exptl_crystal_colour_modifier light
_exptl_crystal_colour_primary yellow
_exptl_crystal_density_diffrn 1.427
_exptl_crystal_description block
_exptl_crystal_F_000 1336
_exptl_crystal_preparation synthesis
_exptl_crystal_recrystallization_method 'CDCl3/Hexane slow vapour diffudion'
_exptl_crystal_size_max 0.16
_exptl_crystal_size_mid 0.065
_exptl_crystal_size_min 0.029
_refine_diff_density_max 0.686
_refine_diff_density_min -0.890
_refine_diff_density_rms 0.095
_refine_ls_extinction_method none
_refine_ls_goodness_of_fit_ref 1.005
_refine_ls_hydrogen_treatment constr
_refine_ls_matrix_type full
_refine_ls_number_parameters 338
_refine_ls_number_reflns 5980
_refine_ls_number_restraints 0
_refine_ls_restrained_S_all 1.005
_refine_ls_R_factor_all 0.0649
_refine_ls_R_factor_gt 0.0419
_refine_ls_shift/su_max 0.000
_refine_ls_shift/su_mean 0.000
_refine_ls_structure_factor_coef Fsqd
_refine_ls_weighting_details 'w=1/[\s^2^(Fo^2^)+(0.0486P)^2^] where P=(Fo^2^+2Fc^2^)/3'
_refine_ls_weighting_scheme calc
_refine_ls_wR_factor_gt 0.0957
_refine_ls_wR_factor_ref 0.1086
_reflns_Friedel_coverage 0.000
_reflns_number_gt 4502
_reflns_number_total 6074
_reflns_threshold_expression 'I > 2\s(I)'
_cod_data_source_file d3dt00293d2.cif
_cod_data_source_block lyx_090_a
_cod_database_code 7712312
_shelx_shelxl_version_number 2018/3
_chemical_oxdiff_formula 'C60 H86 Cl4 O4 P2 Pd2'
_shelx_space_group_comment
;
The symmetry employed for this shelxl refinement is uniquely defined
by the following loop, which should always be used as a source of
symmetry information in preference to the above space-group names.
They are only intended as comments.
;
_shelx_estimated_absorpt_t_max 0.816
_shelx_estimated_absorpt_t_min 0.387
_reflns_odcompleteness_completeness 99.98
_reflns_odcompleteness_iscentric 1
_reflns_odcompleteness_theta 66.97
_olex2_refinement_description
;
1. Fixed Uiso
 At 1.2 times of:
  All C(H) groups, All C(H,H) groups
 At 1.5 times of:
  All C(H,H,H) groups
2. Uiso/Uaniso restraints and constraints
Uanis(C1A) = Uanis(C1B)
Uanis(C2A) = Uanis(C2B)
3. Others
 Sof(H3B)=Sof(C1B)=Sof(H1BA)=Sof(H1BB)=Sof(H1BC)=Sof(C2B)=Sof(H2BA)=Sof(H2BB)=
 Sof(H2BC)=1-FVAR(1)
 Sof(H3A)=Sof(C1A)=Sof(H1AA)=Sof(H1AB)=Sof(H1AC)=Sof(C2A)=Sof(H2AA)=Sof(H2AB)=
 Sof(H2AC)=FVAR(1)
4.a Ternary CH refined with riding coordinates:
 C25(H25), C19(H19), C3(H3A), C3(H3B), C16(H16)
4.b Secondary CH2 refined with riding coordinates:
 C30(H30A,H30B), C29(H29A,H29B), C26(H26A,H26B), C20(H20A,H20B), C28(H28A,
 H28B), C27(H27A,H27B), C23(H23A,H23B), C21(H21A,H21B), C24(H24A,H24B),
 C22(H22A,H22B)
4.c Aromatic/amide H refined with riding coordinates:
 C14(H14), C13(H13), C11(H11), C7(H7), C12(H12), C5(H5), C6(H6)
4.d Idealised Me refined as rotating group:
 C18(H18A,H18B,H18C), C17(H17A,H17B,H17C), C1A(H1AA,H1AB,H1AC), C2A(H2AA,H2AB,
 H2AC), C1B(H1BA,H1BB,H1BC), C2B(H2BA,H2BB,H2BC)
;
_olex2_date_sample_data_collection 2020-11-29
_olex2_exptl_crystal_mounting_method 'mouted on a litholoop'
_olex2_submission_original_sample_id CAZ_LXY090A
_olex2_submission_special_instructions 'No special instructions were received'
_oxdiff_exptl_absorpt_empirical_details
;
Empirical correction (ABSPACK) includes:
- Absorption correction using spherical harmonics
- Frame scaling
;
_oxdiff_exptl_absorpt_empirical_full_max 2.437
_oxdiff_exptl_absorpt_empirical_full_min 0.515

loop_
_space_group_symop_operation_xyz
'x, y, z'
'-x+1/2, y+1/2, -z+1/2'
'-x, -y, -z'
'x-1/2, -y-1/2, z-1/2'

loop_
_atom_site_label
_atom_site_type_symbol
_atom_site_fract_x
_atom_site_fract_y
_atom_site_fract_z
_atom_site_U_iso_or_equiv
_atom_site_adp_type
_atom_site_occupancy
_atom_site_site_symmetry_order
_atom_site_calc_flag
_atom_site_refinement_flags_posn
_atom_site_refinement_flags_adp
_atom_site_refinement_flags_occupancy
_atom_site_disorder_assembly
_atom_site_disorder_group
Pd1 Pd 0.61227(3) 0.92360(2) 0.53522(2) 0.02593(10) Uani 1 1 d . . . . .
P1 P 0.73830(10) 0.82224(5) 0.49573(5) 0.0216(2) Uani 1 1 d . . . . .
Cl1 Cl 0.53639(12) 0.97205(6) 0.42202(5) 0.0369(3) Uani 1 1 d . . . . .
Cl2 Cl 0.67658(15) 0.88225(8) 0.64979(5) 0.0482(3) Uani 1 1 d . . . . .
O2 O 0.4742(3) 0.79760(17) 0.30295(16) 0.0324(7) Uani 1 1 d . . . . .
O1 O 0.8517(3) 0.63167(18) 0.36376(17) 0.0360(7) Uani 1 1 d . . . . .
C25 C 0.9073(4) 0.8094(2) 0.5469(2) 0.0245(8) Uani 1 1 d . . . . .
H25 H 0.887740 0.790715 0.595944 0.029 Uiso 1 1 calc R U . . .
C30 C 0.9965(5) 0.8858(2) 0.5592(2) 0.0305(9) Uani 1 1 d . . . . .
H30A H 1.026064 0.904926 0.512772 0.037 Uiso 1 1 calc R U . . .
H30B H 0.942825 0.929788 0.579510 0.037 Uiso 1 1 calc R U . . .
C14 C 0.8512(4) 0.9083(2) 0.3936(2) 0.0251(8) Uani 1 1 d . . . . .
H14 H 0.864295 0.945101 0.432903 0.030 Uiso 1 1 calc R U . . .
C15 C 0.7759(4) 0.8364(2) 0.4017(2) 0.0224(8) Uani 1 1 d . . . . .
C13 C 0.9066(4) 0.9267(2) 0.3302(2) 0.0282(9) Uani 1 1 d . . . . .
H13 H 0.959077 0.974770 0.326441 0.034 Uiso 1 1 calc R U . . .
C29 C 1.1221(5) 0.8662(3) 0.6113(2) 0.0308(9) Uani 1 1 d . . . . .
H29A H 1.180994 0.914962 0.617767 0.037 Uiso 1 1 calc R U . . .
H29B H 1.092340 0.851139 0.658820 0.037 Uiso 1 1 calc R U . . .
C10 C 0.7480(4) 0.7857(2) 0.3420(2) 0.0251(8) Uani 1 1 d . . . . .
C26 C 0.9889(5) 0.7405(2) 0.5161(2) 0.0297(9) Uani 1 1 d . . . . .
H26A H 1.018928 0.757111 0.468990 0.036 Uiso 1 1 calc R U . . .
H26B H 0.930618 0.691551 0.508489 0.036 Uiso 1 1 calc R U . . .
C19 C 0.6527(4) 0.7232(2) 0.5047(2) 0.0239(8) Uani 1 1 d . . . . .
H19 H 0.686386 0.686083 0.467731 0.029 Uiso 1 1 calc R U . . .
C8 C 0.5200(5) 0.7193(3) 0.3101(2) 0.0283(9) Uani 1 1 d . . . . .
C9 C 0.6583(4) 0.7119(2) 0.3350(2) 0.0258(8) Uani 1 1 d . . . . .
C11 C 0.8048(5) 0.8062(2) 0.2781(2) 0.0285(9) Uani 1 1 d . . . . .
H11 H 0.787478 0.771877 0.237269 0.034 Uiso 1 1 calc R U . . .
C20 C 0.4993(4) 0.7328(3) 0.4864(2) 0.0289(9) Uani 1 1 d . . . . .
H20A H 0.481662 0.761186 0.439710 0.035 Uiso 1 1 calc R U . . .
H20B H 0.460734 0.766156 0.523828 0.035 Uiso 1 1 calc R U . . .
C4 C 0.7148(5) 0.6337(2) 0.3403(2) 0.0300(9) Uani 1 1 d . . . . .
C28 C 1.2031(5) 0.7966(3) 0.5828(2) 0.0329(10) Uani 1 1 d . . . . .
H28A H 1.281774 0.783667 0.618020 0.039 Uiso 1 1 calc R U . . .
H28B H 1.239463 0.813511 0.537276 0.039 Uiso 1 1 calc R U . . .
C27 C 1.1150(5) 0.7208(3) 0.5691(2) 0.0341(10) Uani 1 1 d . . . . .
H27A H 1.084550 0.701026 0.615198 0.041 Uiso 1 1 calc R U . . .
H27B H 1.169495 0.677223 0.548856 0.041 Uiso 1 1 calc R U . . .
C7 C 0.4403(5) 0.6514(3) 0.2931(2) 0.0346(10) Uani 1 1 d . . . . .
H7 H 0.345971 0.657031 0.277259 0.042 Uiso 1 1 calc R U . . .
C12 C 0.8850(5) 0.8745(3) 0.2724(2) 0.0309(9) Uani 1 1 d . . . . .
H12 H 0.924922 0.885538 0.228986 0.037 Uiso 1 1 calc R U . . .
C5 C 0.6366(5) 0.5651(2) 0.3237(2) 0.0350(10) Uani 1 1 d . . . . .
H5 H 0.675663 0.512267 0.328649 0.042 Uiso 1 1 calc R U . . .
C23 C 0.6111(5) 0.5975(3) 0.5741(2) 0.0389(11) Uani 1 1 d . . . . .
H23A H 0.652692 0.563336 0.538216 0.047 Uiso 1 1 calc R U . . .
H23B H 0.627088 0.570420 0.621519 0.047 Uiso 1 1 calc R U . . .
C21 C 0.4298(5) 0.6496(3) 0.4821(2) 0.0350(10) Uani 1 1 d . . . . .
H21A H 0.464440 0.617339 0.442808 0.042 Uiso 1 1 calc R U . . .
H21B H 0.329917 0.656617 0.471133 0.042 Uiso 1 1 calc R U . . .
C24 C 0.6806(5) 0.6808(3) 0.5778(2) 0.0336(10) Uani 1 1 d . . . . .
H24A H 0.780374 0.674237 0.589694 0.040 Uiso 1 1 calc R U . . .
H24B H 0.644363 0.714190 0.615955 0.040 Uiso 1 1 calc R U . . .
C6 C 0.4997(5) 0.5753(3) 0.2997(2) 0.0358(10) Uani 1 1 d . . . . .
H6 H 0.445393 0.528617 0.287360 0.043 Uiso 1 1 calc R U . . .
C22 C 0.4583(5) 0.6041(3) 0.5535(2) 0.0397(11) Uani 1 1 d . . . . .
H22A H 0.414772 0.633299 0.591779 0.048 Uiso 1 1 calc R U . . .
H22B H 0.417992 0.548891 0.548949 0.048 Uiso 1 1 calc R U . . .
C3 C 0.9303(6) 0.5606(3) 0.3504(3) 0.0479(13) Uani 1 1 d . . . . .
H3A H 0.895930 0.528656 0.306844 0.058 Uiso 0.524(7) 1 calc R U P A 1
H3B H 0.886096 0.512086 0.370836 0.058 Uiso 0.476(7) 1 calc R U P A 2
C16 C 0.3314(6) 0.8126(3) 0.2807(3) 0.0480(13) Uani 1 1 d . . . . .
H16 H 0.299200 0.774144 0.241165 0.058 Uiso 1 1 calc R U . . .
C18 C 0.3265(8) 0.8988(3) 0.2523(3) 0.068(2) Uani 1 1 d . . . . .
H18A H 0.362617 0.935996 0.290485 0.102 Uiso 1 1 calc R U . . .
H18B H 0.231627 0.913402 0.236654 0.102 Uiso 1 1 calc R U . . .
H18C H 0.382002 0.902734 0.211428 0.102 Uiso 1 1 calc R U . . .
C17 C 0.2455(6) 0.8017(4) 0.3435(3) 0.0652(17) Uani 1 1 d . . . . .
H17A H 0.256971 0.746279 0.362390 0.098 Uiso 1 1 calc R U . . .
H17B H 0.149058 0.811170 0.327268 0.098 Uiso 1 1 calc R U . . .
H17C H 0.275109 0.840796 0.381523 0.098 Uiso 1 1 calc R U . . .
C1A C 1.0863(12) 0.5924(7) 0.3508(7) 0.045(2) Uani 0.524(7) 1 d . . P A 1
H1AA H 1.096985 0.621974 0.306018 0.068 Uiso 0.524(7) 1 calc R U P A 1
H1AB H 1.148726 0.545802 0.354585 0.068 Uiso 0.524(7) 1 calc R U P A 1
H1AC H 1.107539 0.628762 0.391952 0.068 Uiso 0.524(7) 1 calc R U P A 1
C2A C 0.9355(12) 0.5120(7) 0.4243(6) 0.057(2) Uani 0.524(7) 1 d . . P A 1
H2AA H 0.977807 0.546026 0.463300 0.085 Uiso 0.524(7) 1 calc R U P A 1
H2AB H 0.989425 0.462226 0.420613 0.085 Uiso 0.524(7) 1 calc R U P A 1
H2AC H 0.842292 0.497621 0.434423 0.085 Uiso 0.524(7) 1 calc R U P A 1
C1B C 1.0605(13) 0.5691(8) 0.3843(7) 0.045(2) Uani 0.476(7) 1 d . . P A 2
H1BA H 1.102784 0.618294 0.366601 0.068 Uiso 0.476(7) 1 calc R U P A 2
H1BB H 1.115515 0.521529 0.373927 0.068 Uiso 0.476(7) 1 calc R U P A 2
H1BC H 1.055619 0.573551 0.436388 0.068 Uiso 0.476(7) 1 calc R U P A 2
C2B C 0.9162(13) 0.5536(8) 0.2640(7) 0.057(2) Uani 0.476(7) 1 d . . P A 2
H2BA H 0.969960 0.596710 0.243779 0.085 Uiso 0.476(7) 1 calc R U P A 2
H2BB H 0.819839 0.559340 0.245656 0.085 Uiso 0.476(7) 1 calc R U P A 2
H2BC H 0.950056 0.500404 0.249837 0.085 Uiso 0.476(7) 1 calc R U P A 2

loop_
_atom_site_aniso_label
_atom_site_aniso_U_11
_atom_site_aniso_U_22
_atom_site_aniso_U_33
_atom_site_aniso_U_23
_atom_site_aniso_U_13
_atom_site_aniso_U_12
Pd1 0.03500(18) 0.02443(14) 0.01791(14) -0.00135(11) -0.00001(10) 0.01004(12)
P1 0.0274(5) 0.0183(4) 0.0191(4) -0.0005(3) 0.0022(4) 0.0032(4)
Cl1 0.0538(7) 0.0387(5) 0.0175(4) -0.0019(4) -0.0010(4) 0.0252(5)
Cl2 0.0697(9) 0.0565(7) 0.0180(5) 0.0024(4) 0.0011(5) 0.0374(6)
O2 0.0371(18) 0.0294(14) 0.0297(15) 0.0005(12) -0.0024(13) 0.0051(13)
O1 0.0423(19) 0.0261(14) 0.0390(17) -0.0062(12) 0.0002(14) 0.0063(13)
C25 0.028(2) 0.0222(17) 0.0226(19) -0.0007(15) 0.0003(15) 0.0006(16)
C30 0.031(2) 0.0242(18) 0.036(2) -0.0028(17) 0.0031(18) -0.0007(17)
C14 0.034(2) 0.0208(17) 0.0200(18) -0.0008(14) 0.0009(16) 0.0019(16)
C15 0.026(2) 0.0209(17) 0.0198(18) 0.0027(14) 0.0018(15) 0.0020(15)
C13 0.035(2) 0.0208(17) 0.028(2) 0.0032(16) 0.0009(17) -0.0028(17)
C29 0.034(2) 0.0294(19) 0.029(2) -0.0006(17) 0.0001(17) -0.0037(18)
C10 0.031(2) 0.0215(17) 0.0228(19) 0.0016(15) 0.0009(16) 0.0021(16)
C26 0.032(2) 0.0294(19) 0.027(2) -0.0052(16) -0.0014(17) 0.0048(17)
C19 0.028(2) 0.0216(17) 0.0224(18) -0.0012(15) 0.0034(15) 0.0000(16)
C8 0.037(2) 0.030(2) 0.0180(18) -0.0030(15) 0.0044(16) -0.0011(18)
C9 0.035(2) 0.0215(17) 0.0205(18) -0.0011(14) 0.0028(16) -0.0025(16)
C11 0.035(2) 0.0255(18) 0.025(2) -0.0017(16) 0.0040(17) 0.0009(17)
C20 0.027(2) 0.037(2) 0.0227(19) -0.0010(17) 0.0031(16) -0.0007(18)
C4 0.042(3) 0.0252(19) 0.0235(19) -0.0027(16) 0.0051(17) -0.0005(18)
C28 0.030(2) 0.040(2) 0.029(2) 0.0013(18) 0.0013(17) 0.0070(19)
C27 0.034(3) 0.033(2) 0.034(2) -0.0026(18) -0.0012(18) 0.0107(19)
C7 0.038(3) 0.045(2) 0.0202(19) -0.0030(18) 0.0012(17) -0.009(2)
C12 0.038(3) 0.031(2) 0.024(2) 0.0044(17) 0.0079(17) 0.0017(18)
C5 0.053(3) 0.0230(19) 0.029(2) -0.0017(16) 0.0024(19) -0.0031(19)
C23 0.050(3) 0.038(2) 0.027(2) 0.0128(18) -0.004(2) -0.013(2)
C21 0.033(2) 0.045(2) 0.027(2) 0.0033(18) 0.0019(17) -0.010(2)
C24 0.039(3) 0.032(2) 0.029(2) 0.0057(17) -0.0021(18) -0.0048(19)
C6 0.052(3) 0.031(2) 0.023(2) -0.0043(17) 0.0014(19) -0.019(2)
C22 0.044(3) 0.044(2) 0.032(2) 0.0027(19) 0.006(2) -0.013(2)
C3 0.060(4) 0.035(2) 0.052(3) -0.003(2) 0.023(3) 0.017(2)
C16 0.050(3) 0.050(3) 0.039(3) -0.001(2) -0.023(2) 0.011(2)
C18 0.089(5) 0.052(3) 0.054(3) -0.002(3) -0.039(3) 0.023(3)
C17 0.037(3) 0.089(5) 0.068(4) 0.000(3) -0.005(3) 0.017(3)
C1A 0.038(5) 0.049(6) 0.049(6) -0.014(4) 0.005(4) 0.008(4)
C2A 0.051(5) 0.063(5) 0.056(5) -0.004(4) 0.005(4) 0.013(4)
C1B 0.038(5) 0.049(6) 0.049(6) -0.014(4) 0.005(4) 0.008(4)
C2B 0.051(5) 0.063(5) 0.056(5) -0.004(4) 0.005(4) 0.013(4)

loop_
_atom_type_symbol
_atom_type_description
_atom_type_scat_dispersion_real
_atom_type_scat_dispersion_imag
_atom_type_scat_source
C C 0.0181 0.0091 'International Tables Vol C Tables 4.2.6.8 and 6.1.1.4'
H H 0.0000 0.0000 'International Tables Vol C Tables 4.2.6.8 and 6.1.1.4'
Cl Cl 0.3639 0.7018 'International Tables Vol C Tables 4.2.6.8 and 6.1.1.4'
O O 0.0492 0.0322 'International Tables Vol C Tables 4.2.6.8 and 6.1.1.4'
P P 0.2955 0.4335 'International Tables Vol C Tables 4.2.6.8 and 6.1.1.4'
Pd Pd 0.1215 3.9337 'International Tables Vol C Tables 4.2.6.8 and 6.1.1.4'

loop_
_exptl_crystal_face_index_h
_exptl_crystal_face_index_k
_exptl_crystal_face_index_l
_exptl_crystal_face_perp_dist
4 6 -7 0.0295
4 -2 -10 0.0257
-4 -4 8 0.0100
-4 -2 -8 0.0131
-5 -3 9 0.0033
6 3 -3 0.0191
-2 10 3 0.0757

loop_
_geom_angle_atom_site_label_1
_geom_angle_atom_site_label_2
_geom_angle_atom_site_label_3
_geom_angle
_geom_angle_site_symmetry_1
_geom_angle_site_symmetry_3
_geom_angle_publ_flag
P1 Pd1 Cl1 95.57(4) . . ?
P1 Pd1 Cl1 176.49(4) . 3_676 ?
P1 Pd1 Cl2 88.44(4) . . ?
Cl1 Pd1 Cl1 84.50(4) . 3_676 ?
Cl2 Pd1 Cl1 175.96(4) . . ?
Cl2 Pd1 Cl1 91.47(4) . 3_676 ?
C25 P1 Pd1 114.35(13) . . ?
C15 P1 Pd1 112.63(12) . . ?
C15 P1 C25 104.90(19) . . ?
C15 P1 C19 109.33(17) . . ?
C19 P1 Pd1 110.84(14) . . ?
C19 P1 C25 104.28(17) . . ?
Pd1 Cl1 Pd1 95.50(4) . 3_676 ?
C8 O2 C16 119.3(4) . . ?
C4 O1 C3 119.4(4) . . ?
P1 C25 H25 105.6 . . ?
C30 C25 P1 117.1(3) . . ?
C30 C25 H25 105.6 . . ?
C26 C25 P1 111.6(3) . . ?
C26 C25 H25 105.6 . . ?
C26 C25 C30 110.5(4) . . ?
C25 C30 H30A 109.7 . . ?
C25 C30 H30B 109.7 . . ?
H30A C30 H30B 108.2 . . ?
C29 C30 C25 109.7(3) . . ?
C29 C30 H30A 109.7 . . ?
C29 C30 H30B 109.7 . . ?
C15 C14 H14 119.1 . . ?
C13 C14 H14 119.1 . . ?
C13 C14 C15 121.8(4) . . ?
C14 C15 P1 111.2(3) . . ?
C10 C15 P1 129.9(3) . . ?
C10 C15 C14 118.8(4) . . ?
C14 C13 H13 120.3 . . ?
C12 C13 C14 119.3(4) . . ?
C12 C13 H13 120.3 . . ?
C30 C29 H29A 109.5 . . ?
C30 C29 H29B 109.5 . . ?
H29A C29 H29B 108.1 . . ?
C28 C29 C30 110.8(3) . . ?
C28 C29 H29A 109.5 . . ?
C28 C29 H29B 109.5 . . ?
C15 C10 C9 128.6(4) . . ?
C15 C10 C11 118.0(4) . . ?
C11 C10 C9 113.4(3) . . ?
C25 C26 H26A 109.8 . . ?
C25 C26 H26B 109.8 . . ?
C25 C26 C27 109.3(3) . . ?
H26A C26 H26B 108.3 . . ?
C27 C26 H26A 109.8 . . ?
C27 C26 H26B 109.8 . . ?
P1 C19 H19 107.0 . . ?
C20 C19 P1 109.8(3) . . ?
C20 C19 H19 107.0 . . ?
C20 C19 C24 109.8(4) . . ?
C24 C19 P1 115.8(3) . . ?
C24 C19 H19 107.0 . . ?
O2 C8 C9 114.5(4) . . ?
O2 C8 C7 124.3(4) . . ?
C7 C8 C9 121.1(4) . . ?
C8 C9 C10 120.2(4) . . ?
C8 C9 C4 118.0(4) . . ?
C4 C9 C10 120.8(4) . . ?
C10 C11 H11 118.9 . . ?
C12 C11 C10 122.3(4) . . ?
C12 C11 H11 118.9 . . ?
C19 C20 H20A 109.6 . . ?
C19 C20 H20B 109.6 . . ?
C19 C20 C21 110.4(4) . . ?
H20A C20 H20B 108.1 . . ?
C21 C20 H20A 109.6 . . ?
C21 C20 H20B 109.6 . . ?
O1 C4 C9 114.4(4) . . ?
O1 C4 C5 123.9(4) . . ?
C5 C4 C9 121.7(4) . . ?
C29 C28 H28A 109.3 . . ?
C29 C28 H28B 109.3 . . ?
C29 C28 C27 111.5(4) . . ?
H28A C28 H28B 108.0 . . ?
C27 C28 H28A 109.3 . . ?
C27 C28 H28B 109.3 . . ?
C26 C27 H27A 109.6 . . ?
C26 C27 H27B 109.6 . . ?
C28 C27 C26 110.1(3) . . ?
C28 C27 H27A 109.6 . . ?
C28 C27 H27B 109.6 . . ?
H27A C27 H27B 108.2 . . ?
C8 C7 H7 120.5 . . ?
C6 C7 C8 119.0(4) . . ?
C6 C7 H7 120.5 . . ?
C13 C12 C11 119.6(4) . . ?
C13 C12 H12 120.2 . . ?
C11 C12 H12 120.2 . . ?
C4 C5 H5 120.8 . . ?
C4 C5 C6 118.4(4) . . ?
C6 C5 H5 120.8 . . ?
H23A C23 H23B 107.9 . . ?
C24 C23 H23A 109.2 . . ?
C24 C23 H23B 109.2 . . ?
C22 C23 H23A 109.2 . . ?
C22 C23 H23B 109.2 . . ?
C22 C23 C24 112.0(4) . . ?
C20 C21 H21A 109.6 . . ?
C20 C21 H21B 109.6 . . ?
C20 C21 C22 110.3(4) . . ?
H21A C21 H21B 108.1 . . ?
C22 C21 H21A 109.6 . . ?
C22 C21 H21B 109.6 . . ?
C19 C24 H24A 109.9 . . ?
C19 C24 H24B 109.9 . . ?
C23 C24 C19 108.9(3) . . ?
C23 C24 H24A 109.9 . . ?
C23 C24 H24B 109.9 . . ?
H24A C24 H24B 108.3 . . ?
C7 C6 C5 121.8(4) . . ?
C7 C6 H6 119.1 . . ?
C5 C6 H6 119.1 . . ?
C23 C22 C21 110.6(4) . . ?
C23 C22 H22A 109.5 . . ?
C23 C22 H22B 109.5 . . ?
C21 C22 H22A 109.5 . . ?
C21 C22 H22B 109.5 . . ?
H22A C22 H22B 108.1 . . ?
O1 C3 H3A 114.9 . . ?
O1 C3 H3B 108.9 . . ?
O1 C3 C1A 105.1(5) . . ?
O1 C3 C2A 103.5(5) . . ?
O1 C3 C2B 103.5(6) . . ?
C1A C3 H3A 114.9 . . ?
C2A C3 H3A 114.9 . . ?
C2A C3 C1A 101.9(7) . . ?
C1B C3 O1 109.2(6) . . ?
C1B C3 H3B 108.9 . . ?
C1B C3 C2B 117.2(8) . . ?
C2B C3 H3B 108.9 . . ?
O2 C16 H16 109.6 . . ?
O2 C16 C18 105.0(5) . . ?
O2 C16 C17 110.6(4) . . ?
C18 C16 H16 109.6 . . ?
C18 C16 C17 112.3(6) . . ?
C17 C16 H16 109.6 . . ?
C16 C18 H18A 109.5 . . ?
C16 C18 H18B 109.5 . . ?
C16 C18 H18C 109.5 . . ?
H18A C18 H18B 109.5 . . ?
H18A C18 H18C 109.5 . . ?
H18B C18 H18C 109.5 . . ?
C16 C17 H17A 109.5 . . ?
C16 C17 H17B 109.5 . . ?
C16 C17 H17C 109.5 . . ?
H17A C17 H17B 109.5 . . ?
H17A C17 H17C 109.5 . . ?
H17B C17 H17C 109.5 . . ?
C3 C1A H1AA 109.5 . . ?
C3 C1A H1AB 109.5 . . ?
C3 C1A H1AC 109.5 . . ?
H1AA C1A H1AB 109.5 . . ?
H1AA C1A H1AC 109.5 . . ?
H1AB C1A H1AC 109.5 . . ?
C3 C2A H2AA 109.5 . . ?
C3 C2A H2AB 109.5 . . ?
C3 C2A H2AC 109.5 . . ?
H2AA C2A H2AB 109.5 . . ?
H2AA C2A H2AC 109.5 . . ?
H2AB C2A H2AC 109.5 . . ?
C3 C1B H1BA 109.5 . . ?
C3 C1B H1BB 109.5 . . ?
C3 C1B H1BC 109.5 . . ?
H1BA C1B H1BB 109.5 . . ?
H1BA C1B H1BC 109.5 . . ?
H1BB C1B H1BC 109.5 . . ?
C3 C2B H2BA 109.5 . . ?
C3 C2B H2BB 109.5 . . ?
C3 C2B H2BC 109.5 . . ?
H2BA C2B H2BB 109.5 . . ?
H2BA C2B H2BC 109.5 . . ?
H2BB C2B H2BC 109.5 . . ?

loop_
_geom_bond_atom_site_label_1
_geom_bond_atom_site_label_2
_geom_bond_distance
_geom_bond_site_symmetry_2
_geom_bond_publ_flag
Pd1 P1 2.2403(10) . ?
Pd1 Cl1 2.3142(9) . ?
Pd1 Cl1 2.4339(10) 3_676 ?
Pd1 Cl2 2.2751(10) . ?
P1 C25 1.848(4) . ?
P1 C15 1.841(4) . ?
P1 C19 1.847(4) . ?
O2 C8 1.365(5) . ?
O2 C16 1.446(6) . ?
O1 C4 1.375(6) . ?
O1 C3 1.435(5) . ?
C25 H25 1.0000 . ?
C25 C30 1.537(5) . ?
C25 C26 1.530(5) . ?
C30 H30A 0.9900 . ?
C30 H30B 0.9900 . ?
C30 C29 1.531(6) . ?
C14 H14 0.9500 . ?
C14 C15 1.410(5) . ?
C14 C13 1.379(6) . ?
C15 C10 1.397(5) . ?
C13 H13 0.9500 . ?
C13 C12 1.378(6) . ?
C29 H29A 0.9900 . ?
C29 H29B 0.9900 . ?
C29 C28 1.518(6) . ?
C10 C9 1.497(5) . ?
C10 C11 1.404(6) . ?
C26 H26A 0.9900 . ?
C26 H26B 0.9900 . ?
C26 C27 1.546(6) . ?
C19 H19 1.0000 . ?
C19 C20 1.521(6) . ?
C19 C24 1.533(5) . ?
C8 C9 1.399(6) . ?
C8 C7 1.383(6) . ?
C9 C4 1.400(6) . ?
C11 H11 0.9500 . ?
C11 C12 1.382(6) . ?
C20 H20A 0.9900 . ?
C20 H20B 0.9900 . ?
C20 C21 1.527(6) . ?
C4 C5 1.383(6) . ?
C28 H28A 0.9900 . ?
C28 H28B 0.9900 . ?
C28 C27 1.525(6) . ?
C27 H27A 0.9900 . ?
C27 H27B 0.9900 . ?
C7 H7 0.9500 . ?
C7 C6 1.382(7) . ?
C12 H12 0.9500 . ?
C5 H5 0.9500 . ?
C5 C6 1.387(7) . ?
C23 H23A 0.9900 . ?
C23 H23B 0.9900 . ?
C23 C24 1.529(6) . ?
C23 C22 1.518(7) . ?
C21 H21A 0.9900 . ?
C21 H21B 0.9900 . ?
C21 C22 1.529(6) . ?
C24 H24A 0.9900 . ?
C24 H24B 0.9900 . ?
C6 H6 0.9500 . ?
C22 H22A 0.9900 . ?
C22 H22B 0.9900 . ?
C3 H3A 1.0000 . ?
C3 H3B 1.0000 . ?
C3 C1A 1.617(13) . ?
C3 C2A 1.589(12) . ?
C3 C1B 1.379(14) . ?
C3 C2B 1.610(13) . ?
C16 H16 1.0000 . ?
C16 C18 1.512(8) . ?
C16 C17 1.515(9) . ?
C18 H18A 0.9800 . ?
C18 H18B 0.9800 . ?
C18 H18C 0.9800 . ?
C17 H17A 0.9800 . ?
C17 H17B 0.9800 . ?
C17 H17C 0.9800 . ?
C1A H1AA 0.9800 . ?
C1A H1AB 0.9800 . ?
C1A H1AC 0.9800 . ?
C2A H2AA 0.9800 . ?
C2A H2AB 0.9800 . ?
C2A H2AC 0.9800 . ?
C1B H1BA 0.9800 . ?
C1B H1BB 0.9800 . ?
C1B H1BC 0.9800 . ?
C2B H2BA 0.9800 . ?
C2B H2BB 0.9800 . ?
C2B H2BC 0.9800 . ?

loop_
_geom_torsion_atom_site_label_1
_geom_torsion_atom_site_label_2
_geom_torsion_atom_site_label_3
_geom_torsion_atom_site_label_4
_geom_torsion
_geom_torsion_site_symmetry_1
_geom_torsion_site_symmetry_2
_geom_torsion_site_symmetry_3
_geom_torsion_site_symmetry_4
_geom_torsion_publ_flag
Pd1 P1 C25 C30 -50.1(3) . . . . ?
Pd1 P1 C25 C26 -178.7(2) . . . . ?
Pd1 P1 C15 C14 61.1(3) . . . . ?
Pd1 P1 C15 C10 -123.0(4) . . . . ?
Pd1 P1 C19 C20 38.4(3) . . . . ?
Pd1 P1 C19 C24 -86.6(3) . . . . ?
P1 C25 C30 C29 171.9(3) . . . . ?
P1 C25 C26 C27 -168.6(3) . . . . ?
P1 C15 C10 C9 11.6(7) . . . . ?
P1 C15 C10 C11 -171.3(3) . . . . ?
P1 C19 C20 C21 171.2(3) . . . . ?
P1 C19 C24 C23 -175.8(3) . . . . ?
O2 C8 C9 C10 -8.3(5) . . . . ?
O2 C8 C9 C4 -176.8(4) . . . . ?
O2 C8 C7 C6 177.2(4) . . . . ?
O1 C4 C5 C6 -179.2(4) . . . . ?
C25 P1 C15 C14 -63.9(3) . . . . ?
C25 P1 C15 C10 112.1(4) . . . . ?
C25 P1 C19 C20 161.9(3) . . . . ?
C25 P1 C19 C24 37.0(4) . . . . ?
C25 C30 C29 C28 57.2(5) . . . . ?
C25 C26 C27 C28 -57.8(5) . . . . ?
C30 C25 C26 C27 59.3(5) . . . . ?
C30 C29 C28 C27 -57.0(5) . . . . ?
C14 C15 C10 C9 -172.7(4) . . . . ?
C14 C15 C10 C11 4.3(6) . . . . ?
C14 C13 C12 C11 2.0(6) . . . . ?
C15 P1 C25 C30 73.8(3) . . . . ?
C15 P1 C25 C26 -54.9(3) . . . . ?
C15 P1 C19 C20 -86.3(3) . . . . ?
C15 P1 C19 C24 148.7(3) . . . . ?
C15 C14 C13 C12 1.7(6) . . . . ?
C15 C10 C9 C8 91.0(5) . . . . ?
C15 C10 C9 C4 -100.8(5) . . . . ?
C15 C10 C11 C12 -0.7(6) . . . . ?
C13 C14 C15 P1 171.5(3) . . . . ?
C13 C14 C15 C10 -4.9(6) . . . . ?
C29 C28 C27 C26 57.1(5) . . . . ?
C10 C9 C4 O1 10.2(6) . . . . ?
C10 C9 C4 C5 -170.5(4) . . . . ?
C10 C11 C12 C13 -2.5(7) . . . . ?
C26 C25 C30 C29 -59.0(4) . . . . ?
C19 P1 C25 C30 -171.3(3) . . . . ?
C19 P1 C25 C26 60.1(3) . . . . ?
C19 P1 C15 C14 -175.2(3) . . . . ?
C19 P1 C15 C10 0.7(4) . . . . ?
C19 C20 C21 C22 58.2(5) . . . . ?
C8 O2 C16 C18 -159.7(4) . . . . ?
C8 O2 C16 C17 78.9(5) . . . . ?
C8 C9 C4 O1 178.7(4) . . . . ?
C8 C9 C4 C5 -2.0(6) . . . . ?
C8 C7 C6 C5 1.0(7) . . . . ?
C9 C10 C11 C12 176.7(4) . . . . ?
C9 C8 C7 C6 -1.4(6) . . . . ?
C9 C4 C5 C6 1.6(7) . . . . ?
C11 C10 C9 C8 -86.2(5) . . . . ?
C11 C10 C9 C4 82.1(5) . . . . ?
C20 C19 C24 C23 59.2(5) . . . . ?
C20 C21 C22 C23 -55.4(5) . . . . ?
C4 O1 C3 C1A 155.0(6) . . . . ?
C4 O1 C3 C2A -98.5(6) . . . . ?
C4 O1 C3 C1B -174.5(7) . . . . ?
C4 O1 C3 C2B 60.0(7) . . . . ?
C4 C5 C6 C7 -1.0(7) . . . . ?
C7 C8 C9 C10 170.4(4) . . . . ?
C7 C8 C9 C4 1.9(6) . . . . ?
C24 C19 C20 C21 -60.4(4) . . . . ?
C24 C23 C22 C21 56.0(5) . . . . ?
C22 C23 C24 C19 -57.6(5) . . . . ?
C3 O1 C4 C9 -160.7(4) . . . . ?
C3 O1 C4 C5 20.1(6) . . . . ?
C16 O2 C8 C9 -177.2(4) . . . . ?
C16 O2 C8 C7 4.1(6) . . . . ?

loop_
_exptl_oxdiff_crystal_face_indexfrac_h
_exptl_oxdiff_crystal_face_indexfrac_k
_exptl_oxdiff_crystal_face_indexfrac_l
_exptl_oxdiff_crystal_face_x
_exptl_oxdiff_crystal_face_y
_exptl_oxdiff_crystal_face_z
4.2528 6.0118 -6.6135 -0.2236 -0.2347 0.9460
4.1699 -1.8841 -9.6060 0.3127 0.3311 0.8903
-4.4814 -4.4614 7.7206 0.1075 0.1122 -0.9879
-4.0046 -1.7070 -8.4714 -0.3832 0.9236 -0.0090
-4.5372 -2.9477 8.5844 0.0042 -0.0080 -1.0000
5.9510 3.4059 -3.0026 0.1935 -0.4683 0.8621
-2.0109 9.8989 2.7532 -0.8746 -0.4754 -0.0956
